data_7246830
loop_
_publ_author_name
'Yang, Na'
'Li, Anni'
'Gao, Hui'
'Liao, Li-Mei'
'Yang, Yu-Ping'
'Wang, Pei-Long'
'Li, Hongji'

_publ_section_title
;
 Electrochemical oxidation-induced benzylic C(sp3)--H functionalization
 towards the atom-economic synthesis of oxazole heterocycles
;
_journal_issue 13
_journal_name_full 'Green Chemistry'
_journal_page_first 5128
_journal_page_last 5133
_journal_paper_doi 10.1039/D2GC04782A
_journal_volume 25
_journal_year 2023
_chemical_formula_moiety 'C24 H19 N O3'
_chemical_formula_sum 'C24 H19 N O3'
_chemical_formula_weight 369.40
_space_group_crystal_system monoclinic
_space_group_IT_number 14
_space_group_name_Hall '-P 2ybc'
_space_group_name_H-M_alt 'P 1 21/c 1'
_atom_sites_solution_hydrogens geom
_atom_sites_solution_primary iterative
_audit_creation_date 2022-03-09
_audit_creation_method
;
Olex2 1.5
(compiled 2021.12.09 svn.r5202d8cf for OlexSys, GUI svn.r6439)
;
_audit_update_record
;
2022-03-09 deposited with the CCDC.	2023-05-23 downloaded from the CCDC.
;
_cell_angle_alpha 90
_cell_angle_beta 92.647(10)
_cell_angle_gamma 90
_cell_formula_units_Z 4
_cell_length_a 8.998(3)
_cell_length_b 13.804(4)
_cell_length_c 14.731(4)
_cell_measurement_reflns_used 464
_cell_measurement_temperature 273(2)
_cell_measurement_theta_max 27.31
_cell_measurement_theta_min 3.09
_cell_volume 1827.8(9)
_computing_cell_refinement 'SAINT V8.40A (Bruker, 2019)'
_computing_data_reduction 'SAINT V8.40A (Bruker, 2019)'
_computing_molecular_graphics 'Olex2 1.5 (Dolomanov et al., 2009)'
_computing_publication_material 'Olex2 1.5 (Dolomanov et al., 2009)'
_computing_structure_refinement 'SHELXL 2018/3 (Sheldrick, 2015)'
_computing_structure_solution 'olex2.solve 1.5 (Bourhis et al., 2015)'
_diffrn_ambient_temperature 273.15
_diffrn_measured_fraction_theta_full 0.997
_diffrn_measured_fraction_theta_max 0.993
_diffrn_measurement_device_type 'CCD area detector'
_diffrn_measurement_method 'phi and omega scans'
_diffrn_radiation_monochromator graphite
_diffrn_radiation_type MoK\a
_diffrn_radiation_wavelength 0.71073
_diffrn_reflns_av_R_equivalents 0.0334
_diffrn_reflns_av_unetI/netI 0.0108
_diffrn_reflns_Laue_measured_fraction_full 0.997
_diffrn_reflns_Laue_measured_fraction_max 0.993
_diffrn_reflns_limit_h_max 11
_diffrn_reflns_limit_h_min -11
_diffrn_reflns_limit_k_max 17
_diffrn_reflns_limit_k_min -17
_diffrn_reflns_limit_l_max 19
_diffrn_reflns_limit_l_min -19
_diffrn_reflns_number 100316
_diffrn_reflns_point_group_measured_fraction_full 0.997
_diffrn_reflns_point_group_measured_fraction_max 0.993
_diffrn_reflns_theta_full 25.242
_diffrn_reflns_theta_max 27.654
_diffrn_reflns_theta_min 2.768
_exptl_absorpt_coefficient_mu 0.089
_exptl_absorpt_correction_T_max 0.7456
_exptl_absorpt_correction_T_min 0.7272
_exptl_absorpt_correction_type multi-scan
_exptl_absorpt_process_details
;
SADABS-2016/2 (Bruker,2016/2) was used for absorption correction.
wR2(int) was 0.0605 before and 0.0530 after correction.
The Ratio of minimum to maximum transmission is 0.9753.
The \l/2 correction factor is Not present.
;
_exptl_crystal_colour colourless
_exptl_crystal_density_diffrn 1.342
_exptl_crystal_description block
_exptl_crystal_F_000 776
_exptl_crystal_size_max 0.13
_exptl_crystal_size_mid 0.12
_exptl_crystal_size_min 0.1
_refine_diff_density_max 0.211
_refine_diff_density_min -0.203
_refine_diff_density_rms 0.035
_refine_ls_extinction_method none
_refine_ls_goodness_of_fit_ref 1.057
_refine_ls_hydrogen_treatment constr
_refine_ls_matrix_type full
_refine_ls_number_parameters 257
_refine_ls_number_reflns 4241
_refine_ls_number_restraints 0
_refine_ls_restrained_S_all 1.057
_refine_ls_R_factor_all 0.0523
_refine_ls_R_factor_gt 0.0401
_refine_ls_shift/su_max 0.005
_refine_ls_shift/su_mean 0.001
_refine_ls_structure_factor_coef Fsqd
_refine_ls_weighting_details 'w=1/[\s^2^(Fo^2^)+(0.0515P)^2^+0.4734P] where P=(Fo^2^+2Fc^2^)/3'
_refine_ls_weighting_scheme calc
_refine_ls_wR_factor_gt 0.1013
_refine_ls_wR_factor_ref 0.1142
_reflns_Friedel_coverage 0.000
_reflns_number_gt 3453
_reflns_number_total 4241
_reflns_threshold_expression 'I > 2\s(I)'
_cod_data_source_file d2gc04782a2.cif
_cod_data_source_block 2
_cod_depositor_comments 'Adding full bibliography for 7246830.cif.'
_cod_original_cell_volume 1827.9(9)
_cod_database_code 7246830
_shelx_shelxl_version_number 2018/3
_shelx_space_group_comment
;
The symmetry employed for this shelxl refinement is uniquely defined
by the following loop, which should always be used as a source of
symmetry information in preference to the above space-group names.
They are only intended as comments.
;
_shelx_estimated_absorpt_t_max 0.991
_shelx_estimated_absorpt_t_min 0.989
_olex2_refinement_description
;
1. Fixed Uiso
 At 1.2 times of:
  All C(H) groups
 At 1.5 times of:
  All C(H,H,H) groups
2.a Ternary CH refined with riding coordinates:
 C12(H12)
2.b Aromatic/amide H refined with riding coordinates:
 C5(H5), C6(H6), C7(H7), C8(H8), C14(H14), C15(H15), C16(H16), C17(H17),
 C20(H20), C21(H21), C22(H22), C23(H23)
2.c Idealised Me refined as rotating group:
 C2(H2A,H2B,H2C), C10(H10A,H10B,H10C)
;
_olex2_submission_special_instructions 'No special instructions were received'

loop_
_space_group_symop_operation_xyz
'x, y, z'
'-x, y+1/2, -z+1/2'
'-x, -y, -z'
'x, -y-1/2, z-1/2'

loop_
_atom_site_label
_atom_site_type_symbol
_atom_site_fract_x
_atom_site_fract_y
_atom_site_fract_z
_atom_site_U_iso_or_equiv
_atom_site_adp_type
_atom_site_occupancy
_atom_site_site_symmetry_order
_atom_site_calc_flag
_atom_site_refinement_flags_posn
_atom_site_refinement_flags_adp
_atom_site_refinement_flags_occupancy
_atom_site_disorder_assembly
_atom_site_disorder_group
O1 O 0.66915(9) 0.24775(6) 0.22191(5) 0.0378(2) Uani 1 1 d . . . . .
O2 O 0.39096(11) 0.48746(7) 0.15702(8) 0.0549(3) Uani 1 1 d . . . . .
O3 O 0.48219(11) 0.13026(8) -0.02520(7) 0.0566(3) Uani 1 1 d . . . . .
N1 N 0.80789(11) 0.12834(7) 0.17254(7) 0.0371(2) Uani 1 1 d . . . . .
C1 C 0.77256(13) 0.17873(8) 0.24158(8) 0.0357(3) Uani 1 1 d . . . . .
C2 C 0.83017(16) 0.17318(10) 0.33694(9) 0.0465(3) Uani 1 1 d . . . . .
H2A H 0.758548 0.141225 0.372881 0.070 Uiso 1 1 calc R U . . .
H2B H 0.847756 0.237412 0.359988 0.070 Uiso 1 1 calc R U . . .
H2C H 0.921639 0.137286 0.339960 0.070 Uiso 1 1 calc R U . . .
C3 C 0.72122(13) 0.16608(8) 0.09913(8) 0.0345(2) Uani 1 1 d . . . . .
C4 C 0.73896(15) 0.12692(9) 0.00698(8) 0.0381(3) Uani 1 1 d . . . . .
C5 C 0.88035(17) 0.10357(10) -0.01912(9) 0.0478(3) Uani 1 1 d . . . . .
H5 H 0.961412 0.115257 0.020838 0.057 Uiso 1 1 calc R U . . .
C6 C 0.9041(2) 0.06314(12) -0.10344(10) 0.0588(4) Uani 1 1 d . . . . .
H6 H 0.999899 0.047749 -0.119670 0.071 Uiso 1 1 calc R U . . .
C7 C 0.7853(2) 0.04617(12) -0.16242(10) 0.0611(4) Uani 1 1 d . . . . .
H7 H 0.800705 0.019713 -0.219276 0.073 Uiso 1 1 calc R U . . .
C8 C 0.6436(2) 0.06773(11) -0.13863(9) 0.0545(4) Uani 1 1 d . . . . .
H8 H 0.563479 0.055198 -0.179071 0.065 Uiso 1 1 calc R U . . .
C9 C 0.61927(16) 0.10829(9) -0.05422(9) 0.0432(3) Uani 1 1 d . . . . .
C10 C 0.35737(19) 0.11669(14) -0.08612(13) 0.0686(5) Uani 1 1 d . . . . .
H10A H 0.368276 0.155941 -0.139201 0.103 Uiso 1 1 calc R U . . .
H10B H 0.268498 0.135200 -0.056923 0.103 Uiso 1 1 calc R U . . .
H10C H 0.350803 0.049754 -0.103505 0.103 Uiso 1 1 calc R U . . .
C11 C 0.63809(13) 0.23917(9) 0.12981(8) 0.0352(3) Uani 1 1 d . . . . .
C12 C 0.53778(13) 0.31442(9) 0.08868(8) 0.0358(3) Uani 1 1 d . . . . .
H12 H 0.522747 0.299001 0.023968 0.043 Uiso 1 1 calc R U . . .
C13 C 0.38642(13) 0.31409(9) 0.12939(8) 0.0370(3) Uani 1 1 d . . . . .
C14 C 0.30632(16) 0.22875(10) 0.13757(10) 0.0481(3) Uani 1 1 d . . . . .
H14 H 0.348639 0.170482 0.120407 0.058 Uiso 1 1 calc R U . . .
C15 C 0.16552(17) 0.22859(11) 0.17056(11) 0.0546(4) Uani 1 1 d . . . . .
H15 H 0.112879 0.170893 0.174618 0.066 Uiso 1 1 calc R U . . .
C16 C 0.10319(16) 0.31459(11) 0.19753(11) 0.0540(4) Uani 1 1 d . . . . .
H16 H 0.007554 0.314925 0.218918 0.065 Uiso 1 1 calc R U . . .
C17 C 0.18125(16) 0.39947(11) 0.19302(11) 0.0504(3) Uani 1 1 d . . . . .
H17 H 0.140274 0.457135 0.212854 0.061 Uiso 1 1 calc R U . . .
C18 C 0.32173(14) 0.39850(9) 0.15864(9) 0.0400(3) Uani 1 1 d . . . . .
C19 C 0.53269(14) 0.49320(9) 0.12725(9) 0.0392(3) Uani 1 1 d . . . . .
C20 C 0.59595(16) 0.58484(10) 0.13233(10) 0.0488(3) Uani 1 1 d . . . . .
H20 H 0.542806 0.636705 0.154750 0.059 Uiso 1 1 calc R U . . .
C21 C 0.73709(17) 0.59818(11) 0.10409(10) 0.0530(4) Uani 1 1 d . . . . .
H21 H 0.779911 0.659495 0.106471 0.064 Uiso 1 1 calc R U . . .
C22 C 0.81592(17) 0.52069(12) 0.07207(11) 0.0556(4) Uani 1 1 d . . . . .
H22 H 0.912009 0.529635 0.052931 0.067 Uiso 1 1 calc R U . . .
C23 C 0.75210(16) 0.43000(11) 0.06847(9) 0.0478(3) Uani 1 1 d . . . . .
H23 H 0.806721 0.378077 0.047478 0.057 Uiso 1 1 calc R U . . .
C24 C 0.60857(13) 0.41419(9) 0.09535(8) 0.0359(3) Uani 1 1 d . . . . .

loop_
_atom_site_aniso_label
_atom_site_aniso_U_11
_atom_site_aniso_U_22
_atom_site_aniso_U_33
_atom_site_aniso_U_23
_atom_site_aniso_U_13
_atom_site_aniso_U_12
O1 0.0429(5) 0.0377(4) 0.0324(4) -0.0035(3) -0.0019(3) 0.0044(3)
O2 0.0420(5) 0.0342(5) 0.0895(8) -0.0021(5) 0.0141(5) 0.0044(4)
O3 0.0475(6) 0.0722(7) 0.0495(6) -0.0188(5) -0.0048(4) -0.0046(5)
N1 0.0389(5) 0.0353(5) 0.0370(5) 0.0011(4) -0.0011(4) 0.0021(4)
C1 0.0371(6) 0.0325(6) 0.0372(6) 0.0015(5) -0.0019(5) -0.0019(5)
C2 0.0557(8) 0.0440(7) 0.0386(7) 0.0011(5) -0.0090(6) -0.0021(6)
C3 0.0369(6) 0.0327(6) 0.0339(6) -0.0001(4) 0.0005(5) 0.0000(5)
C4 0.0496(7) 0.0316(6) 0.0331(6) 0.0005(4) 0.0032(5) 0.0055(5)
C5 0.0547(8) 0.0484(7) 0.0405(7) 0.0043(6) 0.0058(6) 0.0143(6)
C6 0.0758(11) 0.0574(9) 0.0444(8) 0.0046(6) 0.0174(7) 0.0254(8)
C7 0.0982(13) 0.0502(8) 0.0359(7) -0.0035(6) 0.0129(8) 0.0178(8)
C8 0.0799(11) 0.0466(8) 0.0365(7) -0.0061(6) -0.0031(7) 0.0028(7)
C9 0.0556(8) 0.0369(6) 0.0369(6) -0.0029(5) 0.0012(6) 0.0004(5)
C10 0.0594(10) 0.0780(12) 0.0665(10) -0.0137(9) -0.0173(8) -0.0097(9)
C11 0.0386(6) 0.0369(6) 0.0300(5) -0.0024(4) -0.0011(4) 0.0013(5)
C12 0.0384(6) 0.0376(6) 0.0311(5) -0.0021(4) -0.0021(5) 0.0037(5)
C13 0.0364(6) 0.0384(6) 0.0359(6) 0.0007(5) -0.0036(5) 0.0032(5)
C14 0.0490(7) 0.0394(7) 0.0560(8) -0.0044(6) 0.0043(6) -0.0003(6)
C15 0.0492(8) 0.0471(8) 0.0680(10) 0.0009(7) 0.0070(7) -0.0088(6)
C16 0.0389(7) 0.0575(9) 0.0664(9) 0.0039(7) 0.0095(6) -0.0005(6)
C17 0.0414(7) 0.0463(8) 0.0641(9) 0.0020(6) 0.0072(6) 0.0080(6)
C18 0.0375(6) 0.0363(6) 0.0459(7) 0.0036(5) -0.0004(5) 0.0033(5)
C19 0.0379(6) 0.0383(6) 0.0412(6) 0.0050(5) -0.0005(5) 0.0032(5)
C20 0.0508(8) 0.0375(7) 0.0579(8) 0.0018(6) 0.0008(6) 0.0018(6)
C21 0.0560(8) 0.0463(8) 0.0566(8) 0.0053(6) 0.0019(7) -0.0105(6)
C22 0.0487(8) 0.0628(9) 0.0561(9) -0.0023(7) 0.0128(7) -0.0109(7)
C23 0.0465(7) 0.0535(8) 0.0441(7) -0.0050(6) 0.0097(6) 0.0004(6)
C24 0.0398(6) 0.0392(6) 0.0286(5) 0.0021(4) -0.0015(4) 0.0023(5)

loop_
_atom_type_symbol
_atom_type_description
_atom_type_scat_dispersion_real
_atom_type_scat_dispersion_imag
_atom_type_scat_source
C C 0.0033 0.0016 'International Tables Vol C Tables 4.2.6.8 and 6.1.1.4'
H H 0.0000 0.0000 'International Tables Vol C Tables 4.2.6.8 and 6.1.1.4'
N N 0.0061 0.0033 'International Tables Vol C Tables 4.2.6.8 and 6.1.1.4'
O O 0.0106 0.0060 'International Tables Vol C Tables 4.2.6.8 and 6.1.1.4'

loop_
_geom_angle_atom_site_label_1
_geom_angle_atom_site_label_2
_geom_angle_atom_site_label_3
_geom_angle
_geom_angle_site_symmetry_1
_geom_angle_site_symmetry_3
_geom_angle_publ_flag
C1 O1 C11 104.86(9) . . ?
C19 O2 C18 119.05(10) . . ?
C9 O3 C10 118.41(12) . . ?
C1 N1 C3 105.06(10) . . ?
O1 C1 C2 116.60(11) . . ?
N1 C1 O1 113.87(10) . . ?
N1 C1 C2 129.52(12) . . ?
C1 C2 H2A 109.5 . . ?
C1 C2 H2B 109.5 . . ?
C1 C2 H2C 109.5 . . ?
H2A C2 H2B 109.5 . . ?
H2A C2 H2C 109.5 . . ?
H2B C2 H2C 109.5 . . ?
N1 C3 C4 119.50(10) . . ?
C11 C3 N1 108.49(10) . . ?
C11 C3 C4 131.92(11) . . ?
C5 C4 C3 118.72(12) . . ?
C5 C4 C9 117.98(12) . . ?
C9 C4 C3 123.24(12) . . ?
C4 C5 H5 119.2 . . ?
C4 C5 C6 121.59(14) . . ?
C6 C5 H5 119.2 . . ?
C5 C6 H6 120.3 . . ?
C7 C6 C5 119.35(15) . . ?
C7 C6 H6 120.3 . . ?
C6 C7 H7 119.7 . . ?
C6 C7 C8 120.66(13) . . ?
C8 C7 H7 119.7 . . ?
C7 C8 H8 119.9 . . ?
C7 C8 C9 120.20(15) . . ?
C9 C8 H8 119.9 . . ?
O3 C9 C4 116.12(11) . . ?
O3 C9 C8 123.66(13) . . ?
C8 C9 C4 120.21(14) . . ?
O3 C10 H10A 109.5 . . ?
O3 C10 H10B 109.5 . . ?
O3 C10 H10C 109.5 . . ?
H10A C10 H10B 109.5 . . ?
H10A C10 H10C 109.5 . . ?
H10B C10 H10C 109.5 . . ?
O1 C11 C12 115.66(10) . . ?
C3 C11 O1 107.72(10) . . ?
C3 C11 C12 136.31(11) . . ?
C11 C12 H12 107.4 . . ?
C11 C12 C13 112.15(10) . . ?
C11 C12 C24 111.24(10) . . ?
C13 C12 H12 107.4 . . ?
C13 C12 C24 111.08(10) . . ?
C24 C12 H12 107.4 . . ?
C14 C13 C12 121.14(11) . . ?
C18 C13 C12 121.42(11) . . ?
C18 C13 C14 117.44(12) . . ?
C13 C14 H14 119.3 . . ?
C15 C14 C13 121.42(13) . . ?
C15 C14 H14 119.3 . . ?
C14 C15 H15 120.2 . . ?
C14 C15 C16 119.54(14) . . ?
C16 C15 H15 120.2 . . ?
C15 C16 H16 119.8 . . ?
C17 C16 C15 120.41(13) . . ?
C17 C16 H16 119.8 . . ?
C16 C17 H17 120.4 . . ?
C16 C17 C18 119.27(13) . . ?
C18 C17 H17 120.4 . . ?
O2 C18 C13 123.33(11) . . ?
O2 C18 C17 114.79(12) . . ?
C13 C18 C17 121.87(12) . . ?
O2 C19 C20 114.91(11) . . ?
O2 C19 C24 123.06(11) . . ?
C24 C19 C20 122.03(12) . . ?
C19 C20 H20 120.3 . . ?
C21 C20 C19 119.40(13) . . ?
C21 C20 H20 120.3 . . ?
C20 C21 H21 120.0 . . ?
C20 C21 C22 119.97(14) . . ?
C22 C21 H21 120.0 . . ?
C21 C22 H22 120.1 . . ?
C23 C22 C21 119.88(14) . . ?
C23 C22 H22 120.1 . . ?
C22 C23 H23 119.2 . . ?
C22 C23 C24 121.64(13) . . ?
C24 C23 H23 119.2 . . ?
C19 C24 C12 121.73(11) . . ?
C19 C24 C23 117.06(12) . . ?
C23 C24 C12 121.21(11) . . ?

loop_
_geom_bond_atom_site_label_1
_geom_bond_atom_site_label_2
_geom_bond_distance
_geom_bond_site_symmetry_2
_geom_bond_publ_flag
O1 C1 1.3538(15) . ?
O1 C11 1.3776(14) . ?
O2 C18 1.3776(16) . ?
O2 C19 1.3699(16) . ?
O3 C9 1.3583(18) . ?
O3 C10 1.4174(18) . ?
N1 C1 1.2842(16) . ?
N1 C3 1.4039(15) . ?
C1 C2 1.4768(17) . ?
C2 H2A 0.9600 . ?
C2 H2B 0.9600 . ?
C2 H2C 0.9600 . ?
C3 C4 1.4766(17) . ?
C3 C11 1.3465(17) . ?
C4 C5 1.3841(19) . ?
C4 C9 1.3962(19) . ?
C5 H5 0.9300 . ?
C5 C6 1.387(2) . ?
C6 H6 0.9300 . ?
C6 C7 1.366(3) . ?
C7 H7 0.9300 . ?
C7 C8 1.370(2) . ?
C8 H8 0.9300 . ?
C8 C9 1.3901(19) . ?
C10 H10A 0.9600 . ?
C10 H10B 0.9600 . ?
C10 H10C 0.9600 . ?
C11 C12 1.4868(16) . ?
C12 H12 0.9800 . ?
C12 C13 1.5133(17) . ?
C12 C24 1.5187(17) . ?
C13 C14 1.3891(19) . ?
C13 C18 1.3804(17) . ?
C14 H14 0.9300 . ?
C14 C15 1.378(2) . ?
C15 H15 0.9300 . ?
C15 C16 1.379(2) . ?
C16 H16 0.9300 . ?
C16 C17 1.369(2) . ?
C17 H17 0.9300 . ?
C17 C18 1.3834(19) . ?
C19 C20 1.3878(19) . ?
C19 C24 1.3808(17) . ?
C20 H20 0.9300 . ?
C20 C21 1.367(2) . ?
C21 H21 0.9300 . ?
C21 C22 1.379(2) . ?
C22 H22 0.9300 . ?
C22 C23 1.377(2) . ?
C23 H23 0.9300 . ?
C23 C24 1.3856(18) . ?

loop_
_geom_torsion_atom_site_label_1
_geom_torsion_atom_site_label_2
_geom_torsion_atom_site_label_3
_geom_torsion_atom_site_label_4
_geom_torsion
_geom_torsion_site_symmetry_1
_geom_torsion_site_symmetry_2
_geom_torsion_site_symmetry_3
_geom_torsion_site_symmetry_4
_geom_torsion_publ_flag
O1 C11 C12 C13 -60.76(14) . . . . ?
O1 C11 C12 C24 64.33(13) . . . . ?
O2 C19 C20 C21 -179.89(13) . . . . ?
O2 C19 C24 C12 1.60(19) . . . . ?
O2 C19 C24 C23 -179.17(12) . . . . ?
N1 C3 C4 C5 -38.89(17) . . . . ?
N1 C3 C4 C9 138.31(13) . . . . ?
N1 C3 C11 O1 -0.74(13) . . . . ?
N1 C3 C11 C12 172.22(13) . . . . ?
C1 O1 C11 C3 0.73(13) . . . . ?
C1 O1 C11 C12 -173.89(10) . . . . ?
C1 N1 C3 C4 177.40(11) . . . . ?
C1 N1 C3 C11 0.46(13) . . . . ?
C3 N1 C1 O1 0.01(14) . . . . ?
C3 N1 C1 C2 -178.62(13) . . . . ?
C3 C4 C5 C6 177.56(13) . . . . ?
C3 C4 C9 O3 1.36(18) . . . . ?
C3 C4 C9 C8 -177.40(12) . . . . ?
C3 C11 C12 C13 126.68(15) . . . . ?
C3 C11 C12 C24 -108.23(16) . . . . ?
C4 C3 C11 O1 -177.16(12) . . . . ?
C4 C3 C11 C12 -4.2(2) . . . . ?
C4 C5 C6 C7 0.2(2) . . . . ?
C5 C4 C9 O3 178.58(12) . . . . ?
C5 C4 C9 C8 -0.2(2) . . . . ?
C5 C6 C7 C8 -0.7(2) . . . . ?
C6 C7 C8 C9 0.7(2) . . . . ?
C7 C8 C9 O3 -178.94(14) . . . . ?
C7 C8 C9 C4 -0.3(2) . . . . ?
C9 C4 C5 C6 0.2(2) . . . . ?
C10 O3 C9 C4 177.31(14) . . . . ?
C10 O3 C9 C8 -4.0(2) . . . . ?
C11 O1 C1 N1 -0.46(13) . . . . ?
C11 O1 C1 C2 178.36(11) . . . . ?
C11 C3 C4 C5 137.21(15) . . . . ?
C11 C3 C4 C9 -45.6(2) . . . . ?
C11 C12 C13 C14 -49.48(16) . . . . ?
C11 C12 C13 C18 131.42(12) . . . . ?
C11 C12 C24 C19 -131.30(12) . . . . ?
C11 C12 C24 C23 49.51(15) . . . . ?
C12 C13 C14 C15 -176.87(13) . . . . ?
C12 C13 C18 O2 -2.97(19) . . . . ?
C12 C13 C18 C17 177.71(12) . . . . ?
C13 C12 C24 C19 -5.62(15) . . . . ?
C13 C12 C24 C23 175.19(11) . . . . ?
C13 C14 C15 C16 -1.1(2) . . . . ?
C14 C13 C18 O2 177.90(12) . . . . ?
C14 C13 C18 C17 -1.42(19) . . . . ?
C14 C15 C16 C17 -1.0(2) . . . . ?
C15 C16 C17 C18 1.9(2) . . . . ?
C16 C17 C18 O2 -179.97(14) . . . . ?
C16 C17 C18 C13 -0.6(2) . . . . ?
C18 O2 C19 C20 -176.91(12) . . . . ?
C18 O2 C19 C24 2.45(19) . . . . ?
C18 C13 C14 C15 2.3(2) . . . . ?
C19 O2 C18 C13 -1.8(2) . . . . ?
C19 O2 C18 C17 177.61(12) . . . . ?
C19 C20 C21 C22 -0.9(2) . . . . ?
C20 C19 C24 C12 -179.08(12) . . . . ?
C20 C19 C24 C23 0.14(19) . . . . ?
C20 C21 C22 C23 0.1(2) . . . . ?
C21 C22 C23 C24 0.8(2) . . . . ?
C22 C23 C24 C12 178.31(13) . . . . ?
C22 C23 C24 C19 -0.9(2) . . . . ?
C24 C12 C13 C14 -174.66(11) . . . . ?
C24 C12 C13 C18 6.24(16) . . . . ?
C24 C19 C20 C21 0.7(2) . . . . ?
